data_2003470
loop_
_publ_author_name
'Tahirov, T. H.'
'Lu, T.-H.'
'Luh, H.'
'Lai, C.-Y.'
'Chung, C.-S.'

_publ_section_title
;
 [3,9-Dimethyl-4,8-diaza-3,8-undecadiene-2,10-dione
 dioximato(1--)](thiocyanato)copper(II) and
 [3,6,6,9-Tetramethyl-4,8-diaza-3,8-undecadiene-2,10-dione
 dioximato(1--)](isothiocyanato)copper(II)
;
_journal_issue 5
_journal_name_full 'Acta Crystallographica Section C'
_journal_page_first 846
_journal_page_last 849
_journal_paper_doi 10.1107/S0108270194012898
_journal_volume 51
_journal_year 1995
_chemical_formula_sum 'C12 H19 Cu N5 O2 S'
_chemical_formula_weight 360.92
_space_group_IT_number 2
_symmetry_cell_setting triclinic
_symmetry_space_group_name_Hall '-P 1'
_symmetry_space_group_name_H-M 'P -1'
_atom_type_scat_source IntTabIV
_cell_angle_alpha 90.152(7)
_cell_angle_beta 98.77(1)
_cell_angle_gamma 100.49(2)
_cell_formula_units_Z 2
_cell_length_a 7.275(3)
_cell_length_b 7.7110(7)
_cell_length_c 14.293(1)
_cell_measurement_reflns_used 25
_cell_measurement_temperature 298(3)
_cell_measurement_theta_max 21.53
_cell_measurement_theta_min 8.05
_cell_volume 778.8(3)
_diffrn_measurement_device 'Enraf-Nonius CAD-4'
_diffrn_measurement_method \q/2\q
_diffrn_radiation_type MoK\a
_diffrn_radiation_wavelength 0.71073
_diffrn_reflns_av_R_equivalents 0.042
_diffrn_reflns_limit_h_max 11
_diffrn_reflns_limit_h_min -11
_diffrn_reflns_limit_k_max 12
_diffrn_reflns_limit_k_min 0
_diffrn_reflns_limit_l_max 23
_diffrn_reflns_limit_l_min -22
_diffrn_reflns_number 7252
_diffrn_reflns_theta_max 35
_diffrn_standards_decay_% 1.5
_diffrn_standards_interval_time 60
_diffrn_standards_number 3
_exptl_absorpt_coefficient_mu 1.54
_exptl_absorpt_correction_T_max 0.9990
_exptl_absorpt_correction_T_min 0.7861
_exptl_absorpt_correction_type 'psi scan (Northe, Phillips & Mathews, 1968)'
_exptl_crystal_colour black
_exptl_crystal_density_diffrn 1.539
_exptl_crystal_description parallelepiped
_exptl_crystal_size_max 0.45
_exptl_crystal_size_mid 0.28
_exptl_crystal_size_min 0.28
_refine_diff_density_max 1.32(18)
_refine_diff_density_min -1.12(18)
_refine_ls_extinction_coef 0.7(1)
_refine_ls_extinction_method 'Zachariasen (1967)'
_refine_ls_goodness_of_fit_obs 2.37
_refine_ls_hydrogen_treatment noref
_refine_ls_number_parameters 191
_refine_ls_number_reflns 4193
_refine_ls_R_factor_obs 0.064
_refine_ls_shift/esd_max 0.001
_refine_ls_structure_factor_coef F
_refine_ls_weighting_details 'w = 1/[\s^2^(F) + 0.0008F^2^]'
_refine_ls_weighting_scheme calc
_refine_ls_wR_factor_obs 0.099
_reflns_number_observed 4193
_reflns_number_total 6839
_reflns_observed_criterion I>2.5\s(I)
_cod_data_source_file kh1000.cif
_cod_data_source_block kh1000a
_cod_depositor_comments
;

  Adding the _atom_site_type_symbol data item to prevent confusion
  between hydrogen and holmium.

  Andrius Merkys
  2013-10-16

The following automatic conversions were performed:

'_refine_ls_weighting_scheme' value 'w = 1/[\s^2^(F) + 0.0008F^2^]'
was changed to 'calc'. New tag '_refine_ls_weighting_details' was
created. The value of the new tag was set to 'w = 1/[\s^2^(F) +
0.0008F^2^]'.

Automatic conversion script
Id: cif_fix_values 3143 2015-03-26 13:38:13Z robertas 
;
_cod_original_cell_volume 778.9(4)
_cod_database_code 2003470

loop_
_symmetry_equiv_pos_as_xyz
x,y,z
-x,-y,-z

loop_
_atom_site_type_symbol
_atom_site_label
_atom_site_fract_x
_atom_site_fract_y
_atom_site_fract_z
_atom_site_B_iso_or_equiv
Cu Cu .09269(6) .38415(6) .31118(3) 2.782(18)
S S .3526(2) .2739(2) .24394(11) 5.39(6)
O O1 -.1156(5) .0200(4) .3228(2) 3.74(12)
O O2 .0984(5) .1546(4) .4713(2) 3.74(12)
N N1 -.1005(5) .1709(4) .2730(2) 3.05(11)
N N2 -.0426(5) .4676(5) .1954(3) 3.31(12)
N N3 .2160(5) .6172(4) .3682(3) 3.17(12)
N N4 .1474(5) .3183(4) .4432(2) 3.02(12)
N N5 .1756(6) .1752(6) .0643(2) 4.12(17)
C C1 -.3309(7) .0146(8) .1432(4) 4.8(2)
C C2 -.1995(5) .1708(6) .1902(3) 3.31(15)
C C3 -.1674(6) .3489(7) .1475(3) 3.77(17)
C C4 -.2872(8) .3726(11) .0548(4) 6.6(3)
C C5 .0032(7) .6530(7) .1684(4) 4.9(2)
C C6 .2040(8) .7374(7) .2081(4) 4.6(2)
C C7 .2464(8) .7787(6) .3131(4) 4.4(2)
C C8 .3595(7) .7786(6) .5170(4) 4.2(2)
C C9 .2688(5) .6180(5) .4581(3) 3.09(14)
C C10 .2298(5) .4441(5) .5034(3) 2.86(13)
C C11 .2797(7) .4160(7) .6067(3) 3.90(17)
C C12 .2471(7) .2319(7) .1364(5) 5.3(3)
H HO1 -.024 .062 .384 4.7
H H1 -.283 -.048 .092 4.7
H H2 -.360 -.093 .190 4.7
H H3 -.439 .036 .108 4.7
H H4 -.240 .450 .020 4.7
H H5 -.405 .306 .041 4.7
H H6 -.229 .275 .020 4.7
H H7 -.050 .674 .103 4.7
H H8 -.099 .709 .189 4.7
H H9 .303 .657 .184 4.7
H H10 .225 .866 .176 4.7
H H11 .150 .850 .328 4.7
H H12 .383 .856 .344 4.7
H H13 .481 .822 .504 4.7
H H14 .352 .775 .578 4.7
H H15 .276 .873 .488 4.7
H H16 .409 .464 .638 4.7
H H17 .259 .273 .616 4.7
H H18 .183 .469 .643 4.7

loop_
_geom_angle_atom_site_label_1
_geom_angle_atom_site_label_2
_geom_angle_atom_site_label_3
_geom_angle
_geom_angle_publ_flag
S Cu N1 95.10(10) yes
S Cu N2 100.00(10) yes
S Cu N3 103.90(10) yes
S Cu N4 100.20(10) yes
N1 Cu N2 80.30(10) yes
N1 Cu N3 161.00(10) yes
N1 Cu N4 94.80(10) yes
N2 Cu N3 97.5(2) yes
N2 Cu N4 159.50(10) yes
N3 Cu N4 80.80(10) yes
Cu S C12 98.8(2) yes
Cu N1 O1 123.8(2) yes
Cu N1 C2 116.3(3) yes
O1 N1 C2 119.3(3) yes
Cu N2 C3 114.6(3) yes
Cu N2 C5 120.7(3) yes
C3 N2 C5 124.7(4) yes
Cu N3 C7 123.4(3) yes
Cu N3 C9 114.4(3) yes
C7 N3 C9 122.1(4) yes
Cu N4 O2 122.6(2) yes
Cu N4 C10 116.5(3) yes
O2 N4 C10 120.8(3) yes
N1 C2 C1 124.4(4) yes
N1 C2 C3 111.7(4) yes
C1 C2 C3 124.0(4) yes
N2 C3 C2 116.1(4) yes
N2 C3 C4 126.4(5) yes
C2 C3 C4 117.5(5) yes
N2 C5 C6 112.0(4) yes
C5 C6 C7 116.8(5) yes
N3 C7 C6 111.5(4) yes
N3 C9 C8 124.2(4) yes
N3 C9 C10 115.8(3) yes
C8 C9 C10 120.0(4) yes
N4 C10 C9 112.5(3) yes
N4 C10 C11 123.1(4) yes
C9 C10 C11 124.4(4) yes
S C12 N5 168.9(5) yes

loop_
_geom_bond_atom_site_label_1
_geom_bond_atom_site_label_2
_geom_bond_distance
_geom_bond_publ_flag
Cu S 2.521(2) yes
Cu N1 1.974(3) yes
Cu N2 1.965(3) yes
Cu N3 1.970(3) yes
Cu N4 1.956(3) yes
S C12 1.613(7) yes
O1 N1 1.362(4) yes
O2 N4 1.329(4) yes
N1 C2 1.288(5) yes
N2 C3 1.278(6) yes
N2 C5 1.474(6) yes
N3 C7 1.476(5) yes
N3 C9 1.284(6) yes
N4 C10 1.292(5) yes
N5 C12 1.129(8) yes
C1 C2 1.482(7) yes
C2 C3 1.499(7) yes
C3 C4 1.502(6) yes
C5 C6 1.509(8) yes
C6 C7 1.507(8) yes
C8 C9 1.485(6) yes
C9 C10 1.490(5) yes
C10 C11 1.491(6) yes
